data_4514553
loop_
_publ_author_name
'Kim, Hyunuk'
'Sohail, Muhammad'
'Yim, Kanghoon'
'Park, Young Cheol'
'Chun, Dong Hyuk'
'Kim, Hak Joo'
'Han, Seong Ok'
'Moon, Jong-Ho'

_publ_section_title
;
 Effective CO<sub>2</sub> and CO Separation Using [M<sub>2</sub>(DOBDC)]
 (M = Mg, Co, Ni) with Unsaturated Metal Sites and Excavation of Their
 Adsorption Sites.
;
_journal_issue 7
_journal_name_full 'ACS applied materials &amp; interfaces'
_journal_page_first 7014
_journal_page_last 7021
_journal_paper_doi 10.1021/acsami.8b20450
_journal_volume 11
_journal_year 2019
_chemical_formula_sum 'C5.56 H Mg O4.56'
_chemical_formula_weight 165.10
_space_group_crystal_system trigonal
_space_group_IT_number 148
_space_group_name_Hall '-R 3'
_space_group_name_H-M_alt 'R -3 :H'
_symmetry_space_group_name_Hall '-R 3'
_symmetry_space_group_name_H-M 'R -3 :H'
_atom_sites_solution_hydrogens geom
_audit_creation_method SHELXL-2018/3
_cell_angle_alpha 90
_cell_angle_beta 90
_cell_angle_gamma 120
_cell_formula_units_Z 18
_cell_length_a 25.822(4)
_cell_length_b 25.822(4)
_cell_length_c 6.9350(14)
_cell_measurement_reflns_used 66308
_cell_measurement_temperature 100(2)
_cell_measurement_theta_max 50.00
_cell_measurement_theta_min 0.71
_cell_volume 4004.6(12)
_computing_cell_refinement 'HKL3000sm (Otwinowski & Minor, 1997)'
_computing_data_collection 'PAL BL2D-SMDC Program (Shin et. al, 2016)'
_computing_data_reduction 'HKL3000sm (Otwinowski & Minor, 1997)'
_computing_molecular_graphics 'DIAMOND 4 (Putz & Brandenburg, 2014)'
_computing_publication_material 'enCifer 1.5.1'
_computing_structure_refinement 'SHELXL-2018/3 (Sheldrick, 2018)'
_computing_structure_solution 'SHELXS-97 (Sheldrick, 1990)'
_diffrn_ambient_temperature 100(2)
_diffrn_measured_fraction_theta_full 0.965
_diffrn_measured_fraction_theta_max 0.960
_diffrn_measurement_device_type 'ADSC Q210 CCD area detector'
_diffrn_measurement_method 'omega scan'
_diffrn_radiation_type synchrotron
_diffrn_radiation_wavelength 0.700
_diffrn_reflns_av_unetI/netI 0.0129
_diffrn_reflns_Laue_measured_fraction_full 0.965
_diffrn_reflns_Laue_measured_fraction_max 0.960
_diffrn_reflns_limit_h_max 34
_diffrn_reflns_limit_h_min -36
_diffrn_reflns_limit_k_max 36
_diffrn_reflns_limit_k_min -36
_diffrn_reflns_limit_l_max 9
_diffrn_reflns_limit_l_min -9
_diffrn_reflns_number 2507
_diffrn_reflns_point_group_measured_fraction_full 0.965
_diffrn_reflns_point_group_measured_fraction_max 0.960
_diffrn_reflns_theta_full 24.835
_diffrn_reflns_theta_max 29.561
_diffrn_reflns_theta_min 3.029
_diffrn_source 'PLSII 2D bending magnet'
_exptl_absorpt_coefficient_mu 0.161
_exptl_absorpt_correction_T_max 1.000
_exptl_absorpt_correction_T_min 0.8750
_exptl_absorpt_correction_type empirical
_exptl_absorpt_process_details 'HKL3000sm Scalepack (Otwinowski & Minor, 1997)'
_exptl_crystal_colour Yellow
_exptl_crystal_density_diffrn 1.232
_exptl_crystal_description 'hexagonal column'
_exptl_crystal_F_000 1492
_exptl_crystal_size_max 0.170
_exptl_crystal_size_mid 0.140
_exptl_crystal_size_min 0.040
_refine_diff_density_max 0.569
_refine_diff_density_min -0.431
_refine_diff_density_rms 0.073
_refine_ls_extinction_coef 0.046(5)
_refine_ls_extinction_expression Fc^*^=kFc[1+0.001xFc^2^\l^3^/sin(2\q)]^-1/4^
_refine_ls_extinction_method 'SHELXL-2018/3 (Sheldrick 2018)'
_refine_ls_goodness_of_fit_ref 0.838
_refine_ls_hydrogen_treatment constr
_refine_ls_matrix_type full
_refine_ls_number_parameters 114
_refine_ls_number_reflns 2507
_refine_ls_number_restraints 0
_refine_ls_restrained_S_all 0.838
_refine_ls_R_factor_all 0.0499
_refine_ls_R_factor_gt 0.0482
_refine_ls_shift/su_max 0.001
_refine_ls_shift/su_mean 0.000
_refine_ls_structure_factor_coef Fsqd
_refine_ls_weighting_details 'w=1/[\s^2^(Fo^2^)+(0.1318P)^2^+3.3315P] where P=(Fo^2^+2Fc^2^)/3'
_refine_ls_weighting_scheme calc
_refine_ls_wR_factor_gt 0.1431
_refine_ls_wR_factor_ref 0.1472
_reflns_Friedel_coverage 0.000
_reflns_number_gt 2363
_reflns_number_total 2507
_reflns_threshold_expression 'I > 2\s(I)'
_cod_data_source_file am8b20450_si_002.cif
_cod_data_source_block r-3
_cod_original_cell_volume 4004.6(14)
_cod_database_code 4514553
_shelx_shelxl_version_number 2018/3
_shelx_space_group_comment
;
The symmetry employed for this shelxl refinement is uniquely defined
by the following loop, which should always be used as a source of
symmetry information in preference to the above space-group names.
They are only intended as comments.
;
_shelx_estimated_absorpt_t_min 0.973
_shelx_estimated_absorpt_t_max 0.994

loop_
_space_group_symop_operation_xyz
'x, y, z'
'-y, x-y, z'
'-x+y, -x, z'
'x+2/3, y+1/3, z+1/3'
'-y+2/3, x-y+1/3, z+1/3'
'-x+y+2/3, -x+1/3, z+1/3'
'x+1/3, y+2/3, z+2/3'
'-y+1/3, x-y+2/3, z+2/3'
'-x+y+1/3, -x+2/3, z+2/3'
'-x, -y, -z'
'y, -x+y, -z'
'x-y, x, -z'
'-x+2/3, -y+1/3, -z+1/3'
'y+2/3, -x+y+1/3, -z+1/3'
'x-y+2/3, x+1/3, -z+1/3'
'-x+1/3, -y+2/3, -z+2/3'
'y+1/3, -x+y+2/3, -z+2/3'
'x-y+1/3, x+2/3, -z+2/3'

loop_
_atom_site_label
_atom_site_type_symbol
_atom_site_fract_x
_atom_site_fract_y
_atom_site_fract_z
_atom_site_U_iso_or_equiv
_atom_site_adp_type
_atom_site_occupancy
_atom_site_site_symmetry_order
_atom_site_calc_flag
_atom_site_refinement_flags_posn
_atom_site_refinement_flags_adp
_atom_site_refinement_flags_occupancy
Mg1 Mg 0.36214(2) 0.04833(2) 0.02439(7) 0.0222(2) Uani 1 1 d . . .
O1 O 0.29677(4) -0.02934(4) 0.14333(14) 0.0235(2) Uani 1 1 d . . .
O2 O 0.23144(4) -0.07318(4) -0.09394(14) 0.0248(3) Uani 1 1 d . . .
O3 O 0.05860(4) -0.25193(4) 0.17252(14) 0.0234(2) Uani 1 1 d . . .
C1 C 0.24750(6) -0.07184(6) 0.07826(19) 0.0230(3) Uani 1 1 d . . .
C2 C 0.20794(6) -0.12037(6) 0.21435(19) 0.0233(3) Uani 1 1 d . . .
C3 C 0.15313(6) -0.16498(6) 0.14236(19) 0.0243(3) Uani 1 1 d . . .
H3 H 0.144414 -0.163551 0.010036 0.029 Uiso 1 1 calc R U .
C4 C 0.11038(6) -0.21172(6) 0.25566(19) 0.0231(3) Uani 1 1 d . . .
O1C O 0.48665(14) 0.18762(13) -0.1235(5) 0.1023(13) Uani 0.825(5) 1 d . . P
C1C C 0.44791(11) 0.13919(12) -0.0911(3) 0.0462(6) Uani 0.825(5) 1 d . . P
O2C O 0.5051(3) 0.1379(3) -0.5312(12) 0.153(3) Uani 0.737(6) 1 d . . P
C2C C 0.5201(4) 0.1563(3) -0.6687(11) 0.112(3) Uani 0.737(6) 1 d . . P

loop_
_atom_site_aniso_label
_atom_site_aniso_U_11
_atom_site_aniso_U_22
_atom_site_aniso_U_33
_atom_site_aniso_U_23
_atom_site_aniso_U_13
_atom_site_aniso_U_12
Mg1 0.0252(3) 0.0242(3) 0.0178(3) -0.00041(14) -0.00014(15) 0.01281(18)
O1 0.0236(4) 0.0248(4) 0.0190(5) 0.0009(3) -0.0012(3) 0.0098(4)
O2 0.0260(5) 0.0284(5) 0.0159(5) 0.0014(3) -0.0002(3) 0.0107(4)
O3 0.0241(4) 0.0240(4) 0.0179(5) -0.0007(3) -0.0010(3) 0.0089(3)
C1 0.0241(5) 0.0248(5) 0.0195(6) 0.0004(4) -0.0002(4) 0.0117(5)
C2 0.0249(6) 0.0236(6) 0.0191(6) 0.0007(4) 0.0008(4) 0.0103(5)
C3 0.0263(6) 0.0254(6) 0.0177(6) -0.0001(4) -0.0007(4) 0.0103(5)
C4 0.0240(6) 0.0234(5) 0.0195(6) -0.0011(4) -0.0003(4) 0.0102(4)
O1C 0.0733(18) 0.0638(16) 0.105(2) 0.0234(15) 0.0166(16) -0.0145(13)
C1C 0.0371(10) 0.0602(14) 0.0307(11) 0.0076(9) 0.0035(8) 0.0164(10)
O2C 0.173(6) 0.128(5) 0.152(5) -0.087(4) -0.056(5) 0.071(4)
C2C 0.146(7) 0.102(5) 0.075(4) -0.020(3) -0.011(4) 0.051(4)

loop_
_atom_type_symbol
_atom_type_description
_atom_type_scat_dispersion_real
_atom_type_scat_dispersion_imag
_atom_type_scat_source
C C -0.0020 0.0016 'International Tables Vol C Tables 4.2.6.8 and 6.1.1.4'
H H 0.0000 0.0000 'International Tables Vol C Tables 4.2.6.8 and 6.1.1.4'
O O -0.0041 0.0059 'International Tables Vol C Tables 4.2.6.8 and 6.1.1.4'
Mg Mg 0.0432 0.0356 'International Tables Vol C Tables 4.2.6.8 and 6.1.1.4'

loop_
_geom_angle_atom_site_label_1
_geom_angle_atom_site_label_2
_geom_angle_atom_site_label_3
_geom_angle
_geom_angle_site_symmetry_1
_geom_angle_site_symmetry_3
O3 Mg1 O3 163.33(5) 12 14
O3 Mg1 O2 100.45(4) 12 6
O3 Mg1 O2 96.21(4) 14 6
O3 Mg1 O1 97.28(4) 12 .
O3 Mg1 O1 81.40(4) 14 .
O2 Mg1 O1 95.18(4) 6 .
O3 Mg1 O1 80.71(4) 12 8_544
O3 Mg1 O1 82.62(4) 14 8_544
O2 Mg1 O1 178.73(5) 6 8_544
O1 Mg1 O1 84.15(2) . 8_544
O3 Mg1 C1C 89.60(7) 12 .
O3 Mg1 C1C 91.87(7) 14 .
O2 Mg1 C1C 83.98(7) 6 .
O1 Mg1 C1C 173.10(7) . .
O1 Mg1 C1C 96.55(7) 8_544 .
O3 Mg1 Mg1 140.84(4) 12 6
O3 Mg1 Mg1 42.31(3) 14 6
O2 Mg1 Mg1 81.89(3) 6 6
O1 Mg1 Mg1 43.91(3) . 6
O1 Mg1 Mg1 96.89(4) 8_544 6
C1C Mg1 Mg1 129.29(6) . 6
O3 Mg1 Mg1 42.35(3) 12 8_544
O3 Mg1 Mg1 122.18(4) 14 8_544
O2 Mg1 Mg1 137.75(4) 6 8_544
O1 Mg1 Mg1 75.80(3) . 8_544
O1 Mg1 Mg1 43.13(3) 8_544 8_544
C1C Mg1 Mg1 109.38(6) . 8_544
Mg1 Mg1 Mg1 113.67(2) 6 8_544
C1 O1 Mg1 132.90(9) . .
C1 O1 Mg1 130.72(9) . 6
Mg1 O1 Mg1 92.96(4) . 6
C1 O2 Mg1 125.04(9) . 8_544
C4 O3 Mg1 126.02(8) . 11
C4 O3 Mg1 126.30(8) . 15_445
Mg1 O3 Mg1 95.34(4) 11 15_445
O2 C1 O1 122.12(12) . .
O2 C1 C2 119.96(12) . .
O1 C1 C2 117.91(12) . .
C3 C2 C4 119.97(12) . 16_545
C3 C2 C1 116.93(12) . .
C4 C2 C1 123.07(12) 16_545 .
C2 C3 C4 123.21(12) . .
O3 C4 C3 118.41(12) . .
O3 C4 C2 124.78(12) . 16_545
C3 C4 C2 116.82(11) . 16_545
O1C C1C Mg1 168.7(3) . .

loop_
_geom_bond_atom_site_label_1
_geom_bond_atom_site_label_2
_geom_bond_distance
_geom_bond_site_symmetry_2
Mg1 O3 2.0160(11) 12
Mg1 O3 2.0174(11) 14
Mg1 O2 2.0346(11) 6
Mg1 O1 2.0412(11) .
Mg1 O1 2.0710(11) 8_544
Mg1 C1C 2.420(2) .
Mg1 Mg1 2.9818(6) 6
Mg1 Mg1 2.9818(6) 8_544
O1 C1 1.2769(16) .
O2 C1 1.2590(16) .
O3 C4 1.3453(15) .
C1 C2 1.4915(19) .
C2 C3 1.3960(18) .
C2 C4 1.4226(19) 16_545
C3 C4 1.4001(18) .
O1C C1C 1.168(3) .
O2C C2C 1.049(9) .
